data_2210403
loop_
_publ_author_name
'Zhang, Xiang-Pei'
'Yang, Guang'
'Ng, Seik Weng'

_publ_section_title
;
 4,4'-Bipyridinium tetrachloroaurate(III) chloride
;
_journal_coeditor_code WM2030
_journal_issue 9
_journal_name_full 'Acta Crystallographica Section E'
_journal_page_first m2018
_journal_page_last m2020
_journal_paper_doi 10.1107/S1600536806029199
_journal_volume 62
_journal_year 2006
_chemical_formula_iupac '(C10 H10 N2) [Au Cl4] Cl'
_chemical_formula_moiety 'C10 H10 N2 2+, Au Cl4 -, Cl -'
_chemical_formula_sum 'C10 H10 Au Cl5 N2'
_chemical_formula_weight 532.42
_chemical_name_systematic
;
4,4'-Bipyridinium tetrachloroaurate(III) chloride
;
_space_group_IT_number 72
_symmetry_cell_setting orthorhombic
_symmetry_space_group_name_Hall '-I 2 2c'
_symmetry_space_group_name_H-M 'I b a m'
_atom_sites_solution_hydrogens geom
_atom_sites_solution_primary direct
_atom_sites_solution_secondary difmap
_audit_creation_method SHELXL-97
_cell_angle_alpha 90.00
_cell_angle_beta 90.00
_cell_angle_gamma 90.00
_cell_formula_units_Z 4
_cell_length_a 7.8216(5)
_cell_length_b 12.9012(9)
_cell_length_c 14.7320(10)
_cell_measurement_reflns_used 2759
_cell_measurement_temperature 291(2)
_cell_measurement_theta_max 28.3
_cell_measurement_theta_min 3.0
_cell_volume 1486.58(17)
_computing_cell_refinement 'SAINT (Bruker, 2004)'
_computing_data_collection 'SMART (Bruker, 2004)'
_computing_data_reduction SAINT
_computing_molecular_graphics 'SHELXTL (Bruker, 2004)'
_computing_publication_material SHELXL97
_computing_structure_refinement 'SHELXL97 (Sheldrick, 1997)'
_computing_structure_solution 'SHELXS97 (Sheldrick, 1997)'
_diffrn_ambient_temperature 291(2)
_diffrn_measured_fraction_theta_full 1.00
_diffrn_measured_fraction_theta_max 1.00
_diffrn_measurement_device_type 'Bruker APEX area-detector'
_diffrn_measurement_method '\f and \w'
_diffrn_radiation_monochromator graphite
_diffrn_radiation_source 'fine-focus sealed tube'
_diffrn_radiation_type MoK\a
_diffrn_radiation_wavelength 0.71073
_diffrn_reflns_av_R_equivalents 0.032
_diffrn_reflns_av_sigmaI/netI 0.025
_diffrn_reflns_limit_h_max 10
_diffrn_reflns_limit_h_min -9
_diffrn_reflns_limit_k_max 16
_diffrn_reflns_limit_k_min -15
_diffrn_reflns_limit_l_max 16
_diffrn_reflns_limit_l_min -19
_diffrn_reflns_number 4351
_diffrn_reflns_theta_full 27.5
_diffrn_reflns_theta_max 27.5
_diffrn_reflns_theta_min 2.8
_diffrn_standards_number 0
_exptl_absorpt_coefficient_mu 10.777
_exptl_absorpt_correction_T_max 0.222
_exptl_absorpt_correction_T_min 0.105
_exptl_absorpt_correction_type multi-scan
_exptl_absorpt_process_details '(SADABS; Sheldrick, 1996)'
_exptl_crystal_colour Yellow
_exptl_crystal_density_diffrn 2.379
_exptl_crystal_density_method 'not measured'
_exptl_crystal_description Block
_exptl_crystal_F_000 992
_exptl_crystal_size_max 0.32
_exptl_crystal_size_mid 0.20
_exptl_crystal_size_min 0.20
_refine_diff_density_max 0.97
_refine_diff_density_min -1.69
_refine_ls_extinction_method none
_refine_ls_goodness_of_fit_ref 1.15
_refine_ls_hydrogen_treatment mixed
_refine_ls_matrix_type full
_refine_ls_number_parameters 50
_refine_ls_number_reflns 891
_refine_ls_number_restraints 1
_refine_ls_restrained_S_all 1.15
_refine_ls_R_factor_all 0.024
_refine_ls_R_factor_gt 0.022
_refine_ls_shift/su_max 0.001
_refine_ls_shift/su_mean 0.000
_refine_ls_structure_factor_coef Fsqd
_refine_ls_weighting_details 'w=1/[\s^2^(Fo^2^)+(0.0343P)^2^+1.1366P] where P=(Fo^2^+2Fc^2^)/3'
_refine_ls_weighting_scheme calc
_refine_ls_wR_factor_gt 0.060
_refine_ls_wR_factor_ref 0.061
_reflns_number_gt 794
_reflns_number_total 891
_reflns_threshold_expression I>2\s(I)
_cod_data_source_file wm2030.cif
_cod_data_source_block I
_cod_original_cell_volume 1486.5(2)
_cod_database_code 2210403
_cod_database_fobs_code 2210403

loop_
_symmetry_equiv_pos_as_xyz
'x, y, z'
'-x, -y, z'
'x, -y, -z+1/2'
'-x, y, -z+1/2'
'x+1/2, y+1/2, z+1/2'
'-x+1/2, -y+1/2, z+1/2'
'x+1/2, -y+1/2, -z+1'
'-x+1/2, y+1/2, -z+1'
'-x, -y, -z'
'x, y, -z'
'-x, y, z-1/2'
'x, -y, z-1/2'
'-x+1/2, -y+1/2, -z+1/2'
'x+1/2, y+1/2, -z+1/2'
'-x+1/2, y+1/2, z'
'x+1/2, -y+1/2, z'

loop_
_atom_site_type_symbol
_atom_site_label
_atom_site_fract_x
_atom_site_fract_y
_atom_site_fract_z
_atom_site_U_iso_or_equiv
_atom_site_adp_type
_atom_site_calc_flag
_atom_site_refinement_flags
_atom_site_occupancy
Au Au1 0.5000 0.5000 0.5000 0.02877(12) Uani d S 1
Cl Cl1 0.5000 0.5000 0.7500 0.0651(9) Uani d S 1
Cl Cl2 0.3637(2) 0.34371(8) 0.5000 0.0395(3) Uani d S 1
Cl Cl3 0.7566(2) 0.41593(8) 0.5000 0.0454(3) Uani d S 1
N N1 0.5000 0.7322(4) 0.7500 0.0420(10) Uani d SD 1
C C1 0.5665(5) 0.7823(3) 0.8214(3) 0.0421(8) Uani d . 1
C C2 0.5674(5) 0.8880(2) 0.8233(2) 0.0360(7) Uani d . 1
C C3 0.5000 0.9428(4) 0.7500 0.0290(10) Uani d S 1
H H1n 0.5000 0.6663(9) 0.7500 0.07(3) Uiso d SD 1
H H1 0.6120 0.7449 0.8697 0.050 Uiso calc R 1
H H2 0.6125 0.9231 0.8730 0.043 Uiso calc R 1

loop_
_atom_site_aniso_label
_atom_site_aniso_U_11
_atom_site_aniso_U_22
_atom_site_aniso_U_33
_atom_site_aniso_U_12
_atom_site_aniso_U_13
_atom_site_aniso_U_23
Au1 0.0325(2) 0.0177(2) 0.0361(2) 0.00160(10) 0.000 0.000
Cl1 0.093(2) 0.0132(11) 0.089(2) 0.000 0.000 0.000
Cl2 0.0441(6) 0.0220(5) 0.0526(7) -0.0038(5) 0.000 0.000
Cl3 0.0359(6) 0.0296(6) 0.0707(8) 0.0074(5) 0.000 0.000
N1 0.044(3) 0.015(3) 0.066(4) 0.000 0.011(2) 0.000
C1 0.047(2) 0.026(2) 0.054(2) 0.003(2) 0.004(2) 0.011(2)
C2 0.043(2) 0.025(2) 0.040(2) 0.0010(10) -0.003(2) 0.0040(10)
C3 0.033(3) 0.016(3) 0.037(3) 0.000 0.006(2) 0.000

loop_
_atom_type_symbol
_atom_type_description
_atom_type_scat_dispersion_real
_atom_type_scat_dispersion_imag
_atom_type_scat_source
C C 0.0033 0.0016 'International Tables Vol C Tables 4.2.6.8 and 6.1.1.4'
H H 0.0000 0.0000 'International Tables Vol C Tables 4.2.6.8 and 6.1.1.4'
N N 0.0061 0.0033 'International Tables Vol C Tables 4.2.6.8 and 6.1.1.4'
Cl Cl 0.1484 0.1585 'International Tables Vol C Tables 4.2.6.8 and 6.1.1.4'
Au Au -2.0133 8.8022 'International Tables Vol C Tables 4.2.6.8 and 6.1.1.4'

loop_
_geom_angle_atom_site_label_1
_geom_angle_atom_site_label_2
_geom_angle_atom_site_label_3
_geom_angle_site_symmetry_1
_geom_angle_site_symmetry_3
_geom_angle
_geom_angle_publ_flag
Cl2 Au1 Cl2 . 9_666 180 yes
Cl2 Au1 Cl3 . . 89.49(4) yes
Cl2 Au1 Cl3 . 9_666 90.51(4) yes
Cl2 Au1 Cl3 9_666 . 90.51(4) ?
Cl2 Au1 Cl3 9_666 9_666 89.49(4) ?
Cl3 Au1 Cl3 . 9_666 180 yes
C1 N1 C1 4_656 . 122.3(5) ?
N1 C1 C2 . . 120.0(4) ?
C1 C2 C3 . . 119.3(4) ?
C2 C3 C2 . 4_656 119.1(5) ?
C2 C3 C3 . 2_675 120.5(2) ?
C2 C3 C3 4_656 2_675 120.5(2) ?
C1 N1 H1n 4_656 . 118.8(3) ?
C1 N1 H1n . . 118.8(3) ?
N1 C1 H1 . . 120.0 ?
C2 C1 H1 . . 120.0 ?
C1 C2 H2 . . 120.4 ?
C3 C2 H2 . . 120.4 ?

loop_
_geom_bond_atom_site_label_1
_geom_bond_atom_site_label_2
_geom_bond_site_symmetry_2
_geom_bond_distance
_geom_bond_publ_flag
Au1 Cl2 . 2.2810(10) yes
Au1 Cl2 9_666 2.2810(10) ?
Au1 Cl3 . 2.2820(10) yes
Au1 Cl3 9_666 2.2820(10) ?
N1 C1 4_656 1.340(5) ?
N1 C1 . 1.340(5) y
C1 C2 . 1.365(5) y
C2 C3 . 1.394(4) y
C3 C2 4_656 1.394(4) ?
C3 C3 2_675 1.480(10) y
N1 H1n . 0.850(10) y
C1 H1 . 0.93 ?
C2 H2 . 0.93 ?

loop_
_geom_hbond_atom_site_label_D
_geom_hbond_atom_site_label_H
_geom_hbond_atom_site_label_A
_geom_hbond_distance_DH
_geom_hbond_distance_HA
_geom_hbond_distance_DA
_geom_hbond_angle_DHA
_geom_hbond_publ_flag
N1 H1n Cl1 0.850(10) 2.145(12) 2.995(6) 180 no

loop_
_geom_torsion_atom_site_label_1
_geom_torsion_atom_site_label_2
_geom_torsion_atom_site_label_3
_geom_torsion_atom_site_label_4
_geom_torsion_site_symmetry_1
_geom_torsion_site_symmetry_4
_geom_torsion
C1 N1 C1 C2 4_656 . 0.3(3)
N1 C1 C2 C3 . . -0.6(6)
C1 C2 C3 C2 . 4_656 0.3(3)
C1 C2 C3 C3 . 2_675 -179.7(3)
